data_7151846
loop_
_publ_author_name
'Moody, Justin D.'
'VanDerveer, Don'
'Smith Jr., Dennis W.'
'Iacono, Scott T.'

_publ_section_title
;
 Synthesis of internal fluorinated alkenes via facile aryloxylation of
 substituted phenols with aryl trifluorovinyl ethers
;
_journal_issue 13
_journal_name_full 'Organic &amp; Biomolecular Chemistry'
_journal_page_first 4842
_journal_paper_doi 10.1039/c1ob05041a
_journal_volume 9
_journal_year 2011
_chemical_formula_sum 'C14 H8 Br2 F2 O2'
_chemical_formula_weight 406.02
_chemical_name_systematic
;
?
;
_space_group_IT_number 14
_symmetry_cell_setting monoclinic
_symmetry_space_group_name_Hall '-P 2ybc'
_symmetry_space_group_name_H-M 'P 1 21/c 1'
_atom_sites_solution_hydrogens geom
_atom_sites_solution_primary direct
_atom_sites_solution_secondary difmap
_audit_creation_method SHELXL-97
_cell_angle_alpha 90.00
_cell_angle_beta 91.42(3)
_cell_angle_gamma 90.00
_cell_formula_units_Z 2
_cell_length_a 4.0930(8)
_cell_length_b 5.6694(11)
_cell_length_c 28.901(6)
_cell_measurement_reflns_used 1645
_cell_measurement_temperature 153(2)
_cell_measurement_theta_max 25.9729
_cell_measurement_theta_min 3.6618
_cell_volume 670.4(2)
_computing_cell_refinement 'CrystalClear (Rigaku/MSC,2006)'
_computing_data_collection 'CrystalClear (Rigaku/MSC,2006)'
_computing_data_reduction 'CrystalClear (Rigaku/MSC,2006)'
_computing_molecular_graphics 'SHELXTL 6.10 (Sheldrick,2008)'
_computing_publication_material 'SHELXTL 6.10 (Sheldrick,2008)'
_computing_structure_refinement 'SHELXTL 6.10 (Sheldrick,2008)'
_computing_structure_solution 'SHELXTL 6.10 (Sheldrick,2008)'
_diffrn_ambient_temperature 153(2)
_diffrn_detector_area_resol_mean 14.6306
_diffrn_measured_fraction_theta_full 0.971
_diffrn_measured_fraction_theta_max 0.971
_diffrn_measurement_details
;
scan:
Number of images: 260
Slice: -40.0000 - 90.0000
Image width: 0.5000
Exp time: 10.0000
Rotation axis: Omega
Omega: 0.0000
Chi: 45.0000
Phi: 0.0000
XTD: 37.8844
2theta: 7.8422
scan:
Number of images: 240
Slice: -30.0000 - 90.0000
Image width: 0.5000
Exp time: 10.0000
Rotation axis: Omega
Omega: 0.0000
Chi: 45.0000
Phi: 90.0000
XTD: 37.8844
2theta: 7.8422

;
_diffrn_measurement_device
;
Mercury CCD
;
_diffrn_measurement_device_details
;
AFC8: Eulerian 3 circle
;
_diffrn_measurement_method omega
_diffrn_radiation_detector CCD
_diffrn_radiation_monochromator 'Graphite Monochromator'
_diffrn_radiation_source 'Sealed Tube'
_diffrn_radiation_type MoK\a
_diffrn_radiation_wavelength 0.71073
_diffrn_reflns_av_R_equivalents 0.0347
_diffrn_reflns_av_sigmaI/netI 0.0366
_diffrn_reflns_limit_h_max 4
_diffrn_reflns_limit_h_min -3
_diffrn_reflns_limit_k_max 6
_diffrn_reflns_limit_k_min -5
_diffrn_reflns_limit_l_max 34
_diffrn_reflns_limit_l_min -32
_diffrn_reflns_number 3085
_diffrn_reflns_reduction_process 'Lp corrections applied'
_diffrn_reflns_theta_full 25.01
_diffrn_reflns_theta_max 25.01
_diffrn_reflns_theta_min 3.66
_diffrn_standards_decay_% 0
_diffrn_standards_interval_count 0
_diffrn_standards_interval_time 0
_diffrn_standards_number 0
_exptl_absorpt_coefficient_mu 6.066
_exptl_absorpt_correction_T_max 0.5551
_exptl_absorpt_correction_T_min 0.3124
_exptl_absorpt_correction_type multi-scan
_exptl_absorpt_process_details 'Jacobson, R., (1998)'
_exptl_crystal_colour colorless
_exptl_crystal_density_diffrn 2.011
_exptl_crystal_density_method 'not measured'
_exptl_crystal_description prism
_exptl_crystal_F_000 392
_exptl_crystal_size_max 0.25
_exptl_crystal_size_mid 0.16
_exptl_crystal_size_min 0.11
_refine_diff_density_max 0.727
_refine_diff_density_min -0.518
_refine_diff_density_rms 0.095
_refine_ls_extinction_method none
_refine_ls_goodness_of_fit_ref 1.118
_refine_ls_hydrogen_treatment constr
_refine_ls_matrix_type full
_refine_ls_number_parameters 91
_refine_ls_number_reflns 1145
_refine_ls_number_restraints 0
_refine_ls_restrained_S_all 1.118
_refine_ls_R_factor_all 0.0356
_refine_ls_R_factor_gt 0.0315
_refine_ls_shift/su_max 0.000
_refine_ls_shift/su_mean 0.000
_refine_ls_structure_factor_coef Fsqd
_refine_ls_weighting_details 'calc w=1/[\s^2^(Fo^2^)+(0.0263P)^2^+0.8403P] where P=(Fo^2^+2Fc^2^)/3'
_refine_ls_weighting_scheme calc
_refine_ls_wR_factor_gt 0.0663
_refine_ls_wR_factor_ref 0.0688
_reflns_number_gt 1049
_reflns_number_total 1145
_reflns_threshold_expression >2sigma(I)
_cod_data_source_file c1ob05041a.txt
_cod_data_source_block jm1
_cod_depositor_comments
;
The following automatic conversions were performed:
'_symmetry_cell_setting' value 'Monoclinic' changed to 'monoclinic'
according to '/home/saulius/struct/CIF-dictionaries/cif_core.dic'
dictionary named 'cif_core.dic' version 2.4.1 from 2010-06-29.

Automatic conversion script
Id: cif_fix_enum 1555 2011-01-17 13:19:09Z saulius 
;
_cod_original_sg_symbol_H-M P2(1)/c
_cod_database_code 7151846

loop_
_symmetry_equiv_pos_as_xyz
'x, y, z'
'-x, y+1/2, -z+1/2'
'-x, -y, -z'
'x, -y-1/2, z-1/2'

loop_
_atom_site_label
_atom_site_type_symbol
_atom_site_fract_x
_atom_site_fract_y
_atom_site_fract_z
_atom_site_U_iso_or_equiv
_atom_site_adp_type
_atom_site_occupancy
_atom_site_symmetry_multiplicity
_atom_site_calc_flag
_atom_site_refinement_flags
_atom_site_disorder_assembly
_atom_site_disorder_group
Br1 Br 0.40152(8) 0.14356(6) 0.209721(12) 0.02579(16) Uani 1 1 d . . .
O1 O -0.1280(6) -0.5010(4) 0.05915(9) 0.0275(6) Uani 1 1 d . . .
F1 F -0.2920(5) -0.2717(4) -0.00172(8) 0.0344(5) Uani 1 1 d . . .
C1 C 0.2381(8) -0.0548(6) 0.16164(12) 0.0209(8) Uani 1 1 d . . .
C2 C 0.2840(8) 0.0065(6) 0.11581(12) 0.0223(8) Uani 1 1 d . . .
H2 H 0.3982 0.1490 0.1084 0.027 Uiso 1 1 calc R . .
C3 C 0.1646(9) -0.1383(6) 0.08067(13) 0.0237(8) Uani 1 1 d . . .
H3 H 0.1944 -0.0978 0.0488 0.028 Uiso 1 1 calc R . .
C4 C 0.0014(8) -0.3427(6) 0.09251(12) 0.0204(8) Uani 1 1 d . . .
C5 C -0.0488(8) -0.4052(6) 0.13786(12) 0.0230(8) Uani 1 1 d . . .
H5 H -0.1651 -0.5470 0.1451 0.028 Uiso 1 1 calc R . .
C6 C 0.0729(8) -0.2585(6) 0.17297(13) 0.0229(8) Uani 1 1 d . . .
H6 H 0.0420 -0.2988 0.2048 0.027 Uiso 1 1 calc R . .
C7 C -0.0929(9) -0.4466(6) 0.01432(13) 0.0260(8) Uani 1 1 d . . .

loop_
_atom_site_aniso_label
_atom_site_aniso_U_11
_atom_site_aniso_U_22
_atom_site_aniso_U_33
_atom_site_aniso_U_23
_atom_site_aniso_U_13
_atom_site_aniso_U_12
Br1 0.0306(3) 0.0271(2) 0.0195(2) -0.00415(15) -0.00206(16) -0.00096(14)
O1 0.0384(15) 0.0266(13) 0.0178(14) -0.0038(11) 0.0039(11) -0.0107(11)
F1 0.0363(12) 0.0306(11) 0.0362(14) 0.0020(10) -0.0010(10) 0.0018(10)
C1 0.0227(18) 0.0188(17) 0.0214(19) -0.0030(15) 0.0007(14) 0.0042(14)
C2 0.0281(19) 0.0185(17) 0.020(2) 0.0028(15) -0.0004(15) -0.0018(14)
C3 0.030(2) 0.0244(18) 0.0173(19) 0.0017(16) 0.0037(15) -0.0017(15)
C4 0.0212(18) 0.0204(17) 0.0196(19) -0.0031(15) 0.0029(14) -0.0003(14)
C5 0.0210(18) 0.0251(19) 0.023(2) 0.0024(16) 0.0029(15) -0.0038(14)
C6 0.0269(19) 0.0251(18) 0.0168(19) 0.0023(16) 0.0020(14) 0.0037(15)
C7 0.034(2) 0.0240(18) 0.0202(19) 0.0005(16) -0.0015(15) -0.0061(15)

loop_
_atom_type_symbol
_atom_type_description
_atom_type_scat_dispersion_real
_atom_type_scat_dispersion_imag
_atom_type_scat_source
C C 0.0033 0.0016 'International Tables Vol C Tables 4.2.6.8 and 6.1.1.4'
H H 0.0000 0.0000 'International Tables Vol C Tables 4.2.6.8 and 6.1.1.4'
O O 0.0106 0.0060 'International Tables Vol C Tables 4.2.6.8 and 6.1.1.4'
F F 0.0171 0.0103 'International Tables Vol C Tables 4.2.6.8 and 6.1.1.4'
Br Br -0.2901 2.4595 'International Tables Vol C Tables 4.2.6.8 and 6.1.1.4'

loop_
_geom_angle_atom_site_label_1
_geom_angle_atom_site_label_2
_geom_angle_atom_site_label_3
_geom_angle
_geom_angle_site_symmetry_1
_geom_angle_site_symmetry_3
_geom_angle_publ_flag
C7 O1 C4 117.8(3) . . ?
C6 C1 C2 121.0(3) . . ?
C6 C1 Br1 119.2(3) . . ?
C2 C1 Br1 119.9(3) . . ?
C3 C2 C1 119.9(3) . . ?
C3 C2 H2 120.1 . . ?
C1 C2 H2 120.1 . . ?
C4 C3 C2 118.6(3) . . ?
C4 C3 H3 120.7 . . ?
C2 C3 H3 120.7 . . ?
C5 C4 C3 122.3(3) . . ?
C5 C4 O1 115.1(3) . . ?
C3 C4 O1 122.6(3) . . ?
C4 C5 C6 118.7(3) . . ?
C4 C5 H5 120.7 . . ?
C6 C5 H5 120.7 . . ?
C1 C6 C5 119.6(3) . . ?
C1 C6 H6 120.2 . . ?
C5 C6 H6 120.2 . . ?
C7 C7 O1 126.2(5) 3_545 . ?
C7 C7 F1 118.8(4) 3_545 . ?
O1 C7 F1 114.8(3) . . ?

loop_
_geom_bond_atom_site_label_1
_geom_bond_atom_site_label_2
_geom_bond_distance
_geom_bond_site_symmetry_2
_geom_bond_publ_flag
Br1 C1 1.896(4) . ?
O1 C7 1.343(4) . ?
O1 C4 1.411(4) . ?
F1 C7 1.358(4) . ?
C1 C6 1.382(5) . ?
C1 C2 1.387(5) . ?
C2 C3 1.385(5) . ?
C2 H2 0.9600 . ?
C3 C4 1.384(5) . ?
C3 H3 0.9600 . ?
C4 C5 1.378(5) . ?
C5 C6 1.394(5) . ?
C5 H5 0.9600 . ?
C6 H6 0.9600 . ?
C7 C7 1.289(7) 3_545 ?
